data_4031038
loop_
_publ_author_name
'Degennaro, Leonardo'
'Pisano, Luisa'
'Parisi, Giovanna'
'Mansueto, Rosmara'
'Clarkson, Guy J.'
'Shipman, Michael'
'Luisi, Renzo'

_publ_section_title
;
 Nitrogen Stereodynamics and Complexation Phenomena as Key Factors in the
 Deprotonative Dynamic Resolution of Alkylideneaziridines: A Spectroscopic
 and Computational Study.
;
_journal_issue 12
_journal_name_full 'The Journal of organic chemistry'
_journal_page_first 6411
_journal_page_last 6418
_journal_paper_doi 10.1021/acs.joc.5b00848
_journal_volume 80
_journal_year 2015
_chemical_absolute_configuration rmad
_chemical_formula_moiety 'C24 H21 Cl2 N O'
_chemical_formula_sum 'C24 H21 Cl2 N O'
_chemical_formula_weight 410.32
_chemical_name_systematic
;
 ?
;
_space_group_crystal_system orthorhombic
_space_group_IT_number 19
_space_group_name_Hall 'P 2ac 2ab'
_space_group_name_H-M_alt 'P 21 21 21'
_symmetry_space_group_name_Hall 'P 2ac 2ab'
_symmetry_space_group_name_H-M 'P 21 21 21'
_atom_sites_solution_hydrogens mixed
_atom_sites_solution_primary direct
_audit_creation_date 2014-09-14
_audit_creation_method
;
Olex2 1.2
(compiled 2014.07.22 svn.r2960 for OlexSys, GUI svn.r4862)
;
_audit_update_record
;
2015-03-05 deposited with the CCDC.
2015-04-17 downloaded from the CCDC.
;
_cell_angle_alpha 90
_cell_angle_beta 90
_cell_angle_gamma 90
_cell_formula_units_Z 4
_cell_length_a 5.75012(8)
_cell_length_b 14.30489(18)
_cell_length_c 25.1436(3)
_cell_measurement_reflns_used 8891
_cell_measurement_temperature 180(2)
_cell_measurement_theta_max 77.8160
_cell_measurement_theta_min 4.6470
_cell_volume 2068.18(5)
_computing_cell_refinement
;
CrysAlisPro, Agilent Technologies,
Version 1.171.37.33 (release 27-03-2014 CrysAlis171 .NET)
(compiled Mar 27 2014,17:12:48)
;
_computing_data_collection
;
CrysAlisPro, Agilent Technologies,
Version 1.171.37.33 (release 27-03-2014 CrysAlis171 .NET)
(compiled Mar 27 2014,17:12:48)
;
_computing_data_reduction
;
CrysAlisPro, Agilent Technologies,
Version 1.171.37.33 (release 27-03-2014 CrysAlis171 .NET)
(compiled Mar 27 2014,17:12:48)
;
_computing_molecular_graphics 'Olex2 (Dolomanov et al., 2009)'
_computing_publication_material 'Olex2 (Dolomanov et al., 2009)'
_computing_structure_refinement 'ShelXL (Sheldrick, 2008)'
_computing_structure_solution 'XS (Sheldrick, 2008)'
_diffrn_ambient_temperature 180(2)
_diffrn_detector 'CCD plate'
_diffrn_detector_area_resol_mean 5.1417
_diffrn_detector_type Ruby
_diffrn_measured_fraction_theta_full 0.999
_diffrn_measured_fraction_theta_max 0.992
_diffrn_measurement_details
;
  1 omega  -47.00   26.00   1.0000   12.5000
omega____ theta____ kappa____ phi______ frames
    -      -40.6532   38.0000 -180.0000 73

  2 omega  -92.00   -1.00   1.0000   12.5000
omega____ theta____ kappa____ phi______ frames
    -      -40.6532  125.0000 -180.0000 91

  3 omega -114.00  -30.00   1.0000   12.5000
omega____ theta____ kappa____ phi______ frames
    -      -40.6532  -38.0000   90.0000 84

  4 omega -111.00  -24.00   1.0000   12.5000
omega____ theta____ kappa____ phi______ frames
    -      -40.6532  -38.0000    0.0000 87

  5 omega  -74.00  -14.00   1.0000   12.5000
omega____ theta____ kappa____ phi______ frames
    -      -40.6532  -57.0000  -90.0000 60

  6 omega   52.00   78.00   1.0000   50.0000
omega____ theta____ kappa____ phi______ frames
    -      115.0000  -45.0000 -180.0000 26

  7 omega   58.00   93.00   1.0000   50.0000
omega____ theta____ kappa____ phi______ frames
    -      115.0000  -45.0000    0.0000 35

  8 omega  140.00  177.00   1.0000   50.0000
omega____ theta____ kappa____ phi______ frames
    -      115.0000  111.0000  120.0000 37

  9 omega   87.00  113.00   1.0000   50.0000
omega____ theta____ kappa____ phi______ frames
    -      115.0000   45.0000  150.0000 26

 10 omega   42.00   96.00   1.0000   50.0000
omega____ theta____ kappa____ phi______ frames
    -      115.0000  -45.0000   60.0000 54

 11 omega   37.00  115.00   1.0000   50.0000
omega____ theta____ kappa____ phi______ frames
    -      115.0000 -111.0000  -30.0000 78

 12 omega   55.00  131.00   1.0000   50.0000
omega____ theta____ kappa____ phi______ frames
    -      115.0000   15.0000  120.0000 76

 13 omega   85.00  114.00   1.0000   50.0000
omega____ theta____ kappa____ phi______ frames
    -      115.0000   61.0000   90.0000 29

 14 omega   33.00   59.00   1.0000   50.0000
omega____ theta____ kappa____ phi______ frames
    -      115.0000  -15.0000   30.0000 26

 15 omega  118.00  176.00   1.0000   50.0000
omega____ theta____ kappa____ phi______ frames
    -      115.0000   61.0000  120.0000 58

 16 omega   81.00  134.00   1.0000   50.0000
omega____ theta____ kappa____ phi______ frames
    -      115.0000   77.0000   90.0000 53

 17 omega   85.00  111.00   1.0000   50.0000
omega____ theta____ kappa____ phi______ frames
    -      115.0000   61.0000  120.0000 26

 18 omega   64.00  172.00   1.0000   50.0000
omega____ theta____ kappa____ phi______ frames
    -      115.0000  -15.0000   30.0000 108

 19 omega   90.00  134.00   1.0000   50.0000
omega____ theta____ kappa____ phi______ frames
    -      115.0000   61.0000  -90.0000 44

 20 omega   85.00  174.00   1.0000   50.0000
omega____ theta____ kappa____ phi______ frames
    -      115.0000   61.0000  150.0000 89

 21 omega   59.00   90.00   1.0000   50.0000
omega____ theta____ kappa____ phi______ frames
    -      115.0000  -30.0000 -180.0000 31

 22 omega   81.00  108.00   1.0000   50.0000
omega____ theta____ kappa____ phi______ frames
    -      115.0000   77.0000   60.0000 27

 23 omega  141.00  171.00   1.0000   50.0000
omega____ theta____ kappa____ phi______ frames
    -      115.0000   77.0000   60.0000 30

 24 omega   89.00  166.00   1.0000   50.0000
omega____ theta____ kappa____ phi______ frames
    -      115.0000   61.0000 -150.0000 77
;
_diffrn_measurement_device 'four-circle diffractometer'
_diffrn_measurement_device_type 'Xcalibur, Ruby, Gemini'
_diffrn_measurement_method '\w scans'
_diffrn_orient_matrix_UB_11 0.1073577000
_diffrn_orient_matrix_UB_12 0.0290468000
_diffrn_orient_matrix_UB_13 0.0536530000
_diffrn_orient_matrix_UB_21 -0.1715494000
_diffrn_orient_matrix_UB_22 -0.0647025000
_diffrn_orient_matrix_UB_23 0.0293048000
_diffrn_orient_matrix_UB_31 0.1754635000
_diffrn_orient_matrix_UB_32 -0.0810668000
_diffrn_orient_matrix_UB_33 -0.0041740000
_diffrn_radiation_monochromator graphite
_diffrn_radiation_probe x-ray
_diffrn_radiation_type CuK\a
_diffrn_radiation_wavelength 1.54184
_diffrn_reflns_av_R_equivalents 0.0304
_diffrn_reflns_av_unetI/netI 0.0272
_diffrn_reflns_laue_measured_fraction_full 0.999
_diffrn_reflns_laue_measured_fraction_max 0.992
_diffrn_reflns_limit_h_max 7
_diffrn_reflns_limit_h_min -6
_diffrn_reflns_limit_k_max 17
_diffrn_reflns_limit_k_min -17
_diffrn_reflns_limit_l_max 31
_diffrn_reflns_limit_l_min -31
_diffrn_reflns_number 16058
_diffrn_reflns_point_group_measured_fraction_full 0.999
_diffrn_reflns_point_group_measured_fraction_max 0.988
_diffrn_reflns_theta_full 67.684
_diffrn_reflns_theta_max 78.078
_diffrn_reflns_theta_min 4.683
_diffrn_source 'Enhance (Cu) X-ray Source'
_exptl_absorpt_coefficient_mu 2.926
_exptl_absorpt_correction_T_max 1.00000
_exptl_absorpt_correction_T_min 0.76376
_exptl_absorpt_correction_type multi-scan
_exptl_absorpt_process_details
;
CrysAlisPro, Agilent Technologies,
Version 1.171.37.33 (release 27-03-2014 CrysAlis171 .NET)
(compiled Mar 27 2014,17:12:48)
Empirical absorption correction using spherical harmonics,
 implemented in SCALE3 ABSPACK scaling algorithm.
;
_exptl_crystal_colour colourless
_exptl_crystal_colour_primary colourless
_exptl_crystal_density_diffrn 1.318
_exptl_crystal_description block
_exptl_crystal_F_000 856
_exptl_crystal_size_max 0.4
_exptl_crystal_size_mid 0.1
_exptl_crystal_size_min 0.04
_refine_diff_density_max 0.380
_refine_diff_density_min -0.137
_refine_diff_density_rms 0.038
_refine_ls_abs_structure_details
;
 Flack x determined using 1700 quotients [(I+)-(I-)]/[(I+)+(I-)]
 (Parsons and Flack (2004), Acta Cryst. A60, s61).
;
_refine_ls_abs_structure_Flack 0.003(6)
_refine_ls_extinction_method none
_refine_ls_goodness_of_fit_ref 1.030
_refine_ls_hydrogen_treatment mixed
_refine_ls_matrix_type full
_refine_ls_number_parameters 257
_refine_ls_number_reflns 4392
_refine_ls_number_restraints 0
_refine_ls_restrained_S_all 1.030
_refine_ls_R_factor_all 0.0357
_refine_ls_R_factor_gt 0.0339
_refine_ls_shift/su_max 0.000
_refine_ls_shift/su_mean 0.000
_refine_ls_structure_factor_coef Fsqd
_refine_ls_weighting_details 'w=1/[\s^2^(Fo^2^)+(0.0551P)^2^+0.2631P] where P=(Fo^2^+2Fc^2^)/3'
_refine_ls_weighting_scheme calc
_refine_ls_wR_factor_gt 0.0909
_refine_ls_wR_factor_ref 0.0926
_reflns_Friedel_coverage 0.715
_reflns_friedel_fraction_full 1.000
_reflns_friedel_fraction_max 0.982
_reflns_number_gt 4192
_reflns_number_total 4392
_reflns_threshold_expression 'I > 2\s(I)'
_cod_data_source_file jo5b00848_si_003.cif
_cod_data_source_block rr1
_cod_depositor_comments 'Adding full bibliography for 4031038--4031039.cif.'
_cod_original_cell_volume 2068.18(4)
_cod_database_code 4031038
_shelxl_version_number 2013-4
_chemical_oxdiff_formula 'C20 H20 N2 O2'
_shelx_space_group_comment
;
The symmetry employed for this shelxl refinement is uniquely defined
by the following loop, which should always be used as a source of
symmetry information in preference to the above space-group names.
They are only intended as comments.
;
_reflns_odcompleteness_completeness 99.92
_reflns_odcompleteness_iscentric 1
_reflns_odcompleteness_theta 72.42
_olex2_refinement_description
;
1. Fixed Uiso
 At 1.2 times of:
  All C(H,H) groups, H14 of C14, H11 of C11, H9 of C9, H24 of C24, H16 of C16,
   H22 of C22, H25 of C25, H13 of C13, H10 of C10, H17 of C17, H21 of C21, H8
  of C8, H5 of C5, H3 of C3, H12 of C12
 At 1.5 times of:
  All C(H,H,H) groups, H19 of C25
2.a Ternary CH refined with riding coordinates:
 C3(H3), C5(H5)
2.b Aromatic/amide H refined with riding coordinates:
 C8(H8), C9(H9), C10(H10), C11(H11), C12(H12), C13(H13), C14(H14), C16(H16),
 C17(H17), C21(H21), C22(H22), C24(H24), C25(H25)
2.c X=CH2 refined with riding coordinates:
 C1(H1A,H1B)
2.d Idealised Me refined as rotating group:
 C6(H6A,H6B,H6C)
;
_olex2_submission_special_instructions 'No special instructions were received'

loop_
_space_group_symop_operation_xyz
'x, y, z'
'-x+1/2, -y, z+1/2'
'x+1/2, -y+1/2, -z'
'-x, y+1/2, -z+1/2'

loop_
_atom_site_label
_atom_site_type_symbol
_atom_site_fract_x
_atom_site_fract_y
_atom_site_fract_z
_atom_site_U_iso_or_equiv
_atom_site_adp_type
_atom_site_occupancy
_atom_site_site_symmetry_order
_atom_site_calc_flag
_atom_site_refinement_flags_posn
C1 C 0.7500(6) 0.5933(2) 0.50463(11) 0.0584(7) Uani 1 1 d .
H1A H 0.7917 0.6504 0.5215 0.070 Uiso 1 1 calc R
H1B H 0.6960 0.5422 0.5253 0.070 Uiso 1 1 calc R
C2 C 0.7671(4) 0.58518(17) 0.45299(10) 0.0412(5) Uani 1 1 d .
C3 C 0.7224(4) 0.53904(15) 0.40272(8) 0.0330(4) Uani 1 1 d .
H3 H 0.5565 0.5371 0.3909 0.040 Uiso 1 1 calc R
N4 N 0.8314(3) 0.63413(13) 0.40645(8) 0.0370(4) Uani 1 1 d .
C5 C 0.6886(5) 0.71655(16) 0.39067(10) 0.0428(5) Uani 1 1 d .
H5 H 0.5274 0.7080 0.4047 0.051 Uiso 1 1 calc R
C6 C 0.7941(7) 0.8030(2) 0.41628(13) 0.0603(7) Uani 1 1 d .
H6A H 0.7869 0.7970 0.4551 0.090 Uiso 1 1 calc GR
H6B H 0.7067 0.8585 0.4052 0.090 Uiso 1 1 calc GR
H6C H 0.9566 0.8092 0.4051 0.090 Uiso 1 1 calc GR
C7 C 0.6781(4) 0.71916(15) 0.33069(10) 0.0392(5) Uani 1 1 d .
C8 C 0.4818(5) 0.68522(18) 0.30482(11) 0.0440(5) Uani 1 1 d .
H8 H 0.3522 0.6647 0.3252 0.053 Uiso 1 1 calc R
C9 C 0.4724(5) 0.68084(19) 0.24965(12) 0.0481(6) Uani 1 1 d .
H9 H 0.3380 0.6567 0.2325 0.058 Uiso 1 1 calc R
C10 C 0.6587(5) 0.71169(18) 0.21982(11) 0.0484(6) Uani 1 1 d .
H10 H 0.6536 0.7083 0.1821 0.058 Uiso 1 1 calc R
C11 C 0.8538(5) 0.74767(19) 0.24516(12) 0.0505(6) Uani 1 1 d .
H11 H 0.9810 0.7700 0.2247 0.061 Uiso 1 1 calc R
C12 C 0.8633(4) 0.75114(18) 0.29988(12) 0.0453(5) Uani 1 1 d .
H12 H 0.9978 0.7756 0.3168 0.054 Uiso 1 1 calc R
C13 C 1.0006(4) 0.29765(17) 0.39444(10) 0.0396(5) Uani 1 1 d .
H13 H 1.1422 0.3122 0.3768 0.048 Uiso 1 1 calc R
C14 C 0.9625(5) 0.20725(19) 0.41167(11) 0.0464(6) Uani 1 1 d .
H14 H 1.0763 0.1601 0.4061 0.056 Uiso 1 1 calc R
C15 C 0.7552(5) 0.18668(16) 0.43715(9) 0.0414(5) Uani 1 1 d .
Cl15 Cl 0.70459(16) 0.07319(5) 0.45990(3) 0.0613(2) Uani 1 1 d .
C16 C 0.5907(5) 0.2547(2) 0.44605(10) 0.0443(5) Uani 1 1 d .
H16 H 0.4503 0.2399 0.4641 0.053 Uiso 1 1 calc R
C17 C 0.6312(4) 0.34500(18) 0.42847(10) 0.0411(5) Uani 1 1 d .
H17 H 0.5171 0.3919 0.4344 0.049 Uiso 1 1 calc R
C18 C 0.8364(4) 0.36798(15) 0.40232(8) 0.0327(4) Uani 1 1 d .
C19 C 0.8839(3) 0.46442(15) 0.37904(8) 0.0311(4) Uani 1 1 d .
O19 O 1.1192(3) 0.48853(12) 0.39076(6) 0.0363(3) Uani 1 1 d .
C20 C 0.8449(4) 0.46272(14) 0.31853(8) 0.0300(4) Uani 1 1 d .
C21 C 0.6373(4) 0.42786(17) 0.29786(9) 0.0368(4) Uani 1 1 d .
H21 H 0.5229 0.4035 0.3213 0.044 Uiso 1 1 calc R
C22 C 0.5952(4) 0.42816(17) 0.24369(9) 0.0385(5) Uani 1 1 d .
H22 H 0.4538 0.4039 0.2299 0.046 Uiso 1 1 calc R
C23 C 0.7621(4) 0.46420(15) 0.21013(8) 0.0371(4) Uani 1 1 d .
Cl23 Cl 0.70537(15) 0.46832(5) 0.14206(2) 0.0578(2) Uani 1 1 d .
C24 C 0.9701(4) 0.49765(18) 0.22904(9) 0.0408(5) Uani 1 1 d .
H24 H 1.0842 0.5212 0.2052 0.049 Uiso 1 1 calc R
C25 C 1.0114(4) 0.49667(16) 0.28355(9) 0.0363(4) Uani 1 1 d .
H25 H 1.1550 0.5195 0.2970 0.044 Uiso 1 1 calc R
H19 H 1.116(6) 0.543(3) 0.3941(15) 0.054 Uiso 1 1 d R

loop_
_atom_site_aniso_label
_atom_site_aniso_U_11
_atom_site_aniso_U_22
_atom_site_aniso_U_33
_atom_site_aniso_U_23
_atom_site_aniso_U_13
_atom_site_aniso_U_12
C1 0.073(2) 0.0649(17) 0.0372(12) -0.0070(11) -0.0020(12) 0.0126(14)
C2 0.0429(12) 0.0419(11) 0.0388(11) -0.0041(9) -0.0013(9) 0.0081(9)
C3 0.0314(9) 0.0344(9) 0.0333(9) 0.0002(8) 0.0013(8) 0.0017(8)
N4 0.0374(9) 0.0348(9) 0.0388(9) -0.0040(7) -0.0027(8) 0.0013(7)
C5 0.0445(12) 0.0350(11) 0.0488(13) -0.0021(9) -0.0010(11) 0.0050(10)
C6 0.077(2) 0.0392(13) 0.0647(17) -0.0102(12) -0.0089(16) 0.0038(13)
C7 0.0396(11) 0.0286(9) 0.0493(12) 0.0025(8) -0.0003(10) 0.0038(9)
C8 0.0417(12) 0.0396(12) 0.0508(13) 0.0070(10) 0.0013(11) -0.0040(9)
C9 0.0513(15) 0.0401(12) 0.0529(14) 0.0029(10) -0.0070(12) -0.0060(10)
C10 0.0613(16) 0.0375(11) 0.0464(13) 0.0036(10) 0.0043(12) 0.0050(11)
C11 0.0469(14) 0.0442(13) 0.0603(16) 0.0096(11) 0.0108(12) 0.0048(11)
C12 0.0376(12) 0.0382(11) 0.0602(15) 0.0043(10) -0.0010(10) 0.0010(9)
C13 0.0371(11) 0.0409(12) 0.0408(11) 0.0012(9) 0.0048(9) 0.0045(9)
C14 0.0497(14) 0.0395(12) 0.0499(14) 0.0018(10) 0.0023(11) 0.0067(10)
C15 0.0506(14) 0.0377(11) 0.0360(10) 0.0055(8) -0.0073(10) -0.0052(9)
Cl15 0.0761(5) 0.0429(3) 0.0650(4) 0.0158(3) -0.0088(4) -0.0109(3)
C16 0.0409(12) 0.0500(13) 0.0420(12) 0.0055(10) 0.0018(10) -0.0054(10)
C17 0.0358(11) 0.0449(13) 0.0426(12) 0.0034(9) 0.0047(9) 0.0018(9)
C18 0.0320(10) 0.0368(10) 0.0294(9) -0.0006(8) -0.0012(8) 0.0009(8)
C19 0.0268(9) 0.0349(10) 0.0316(9) -0.0013(8) -0.0005(7) 0.0008(8)
O19 0.0280(7) 0.0398(8) 0.0410(8) -0.0027(6) -0.0036(6) 0.0001(6)
C20 0.0285(9) 0.0281(8) 0.0334(10) -0.0005(7) 0.0005(7) 0.0018(7)
C21 0.0321(10) 0.0422(10) 0.0361(11) 0.0004(9) 0.0015(8) -0.0048(9)
C22 0.0372(11) 0.0402(11) 0.0382(11) -0.0049(9) -0.0043(9) -0.0036(9)
C23 0.0487(12) 0.0335(9) 0.0291(9) -0.0011(7) -0.0008(9) 0.0013(9)
Cl23 0.0759(5) 0.0667(4) 0.0309(3) 0.0018(2) -0.0057(3) -0.0119(3)
C24 0.0439(12) 0.0422(11) 0.0362(10) 0.0025(9) 0.0067(9) -0.0062(10)
C25 0.0328(10) 0.0370(10) 0.0389(10) -0.0011(9) 0.0020(8) -0.0053(9)

loop_
_atom_type_symbol
_atom_type_description
_atom_type_scat_dispersion_real
_atom_type_scat_dispersion_imag
_atom_type_scat_source
C C 0.0181 0.0091 'International Tables Vol C Tables 4.2.6.8 and 6.1.1.4'
H H 0.0000 0.0000 'International Tables Vol C Tables 4.2.6.8 and 6.1.1.4'
Cl Cl 0.3639 0.7018 'International Tables Vol C Tables 4.2.6.8 and 6.1.1.4'
N N 0.0311 0.0180 'International Tables Vol C Tables 4.2.6.8 and 6.1.1.4'
O O 0.0492 0.0322 'International Tables Vol C Tables 4.2.6.8 and 6.1.1.4'

loop_
_geom_angle_atom_site_label_1
_geom_angle_atom_site_label_2
_geom_angle_atom_site_label_3
_geom_angle
H1A C1 H1B 120.0
C2 C1 H1A 120.0
C2 C1 H1B 120.0
C1 C2 C3 153.3(3)
C1 C2 N4 142.9(3)
N4 C2 C3 63.23(15)
C2 C3 H3 116.2
C2 C3 N4 57.21(15)
C2 C3 C19 123.21(19)
N4 C3 H3 116.2
N4 C3 C19 113.70(18)
C19 C3 H3 116.2
C2 N4 C3 59.56(15)
C2 N4 C5 117.9(2)
C5 N4 C3 118.05(18)
N4 C5 H5 108.6
N4 C5 C6 108.1(2)
N4 C5 C7 107.91(19)
C6 C5 H5 108.6
C7 C5 H5 108.6
C7 C5 C6 114.8(2)
C5 C6 H6A 109.5
C5 C6 H6B 109.5
C5 C6 H6C 109.5
H6A C6 H6B 109.5
H6A C6 H6C 109.5
H6B C6 H6C 109.5
C8 C7 C5 119.4(2)
C8 C7 C12 118.4(2)
C12 C7 C5 122.2(2)
C7 C8 H8 119.5
C9 C8 C7 120.9(3)
C9 C8 H8 119.5
C8 C9 H9 120.1
C10 C9 C8 119.9(3)
C10 C9 H9 120.1
C9 C10 H10 120.1
C9 C10 C11 119.7(3)
C11 C10 H10 120.1
C10 C11 H11 119.9
C12 C11 C10 120.2(3)
C12 C11 H11 119.9
C7 C12 H12 119.6
C11 C12 C7 120.8(3)
C11 C12 H12 119.6
C14 C13 H13 119.2
C14 C13 C18 121.6(2)
C18 C13 H13 119.2
C13 C14 H14 120.6
C13 C14 C15 118.7(2)
C15 C14 H14 120.6
C14 C15 Cl15 119.5(2)
C16 C15 C14 121.1(2)
C16 C15 Cl15 119.3(2)
C15 C16 H16 120.3
C15 C16 C17 119.5(2)
C17 C16 H16 120.3
C16 C17 H17 119.5
C16 C17 C18 121.0(2)
C18 C17 H17 119.5
C13 C18 C19 118.52(19)
C17 C18 C13 118.1(2)
C17 C18 C19 123.2(2)
C3 C19 C20 107.85(17)
C18 C19 C3 111.86(17)
C18 C19 C20 109.86(17)
O19 C19 C3 108.98(17)
O19 C19 C18 108.03(17)
O19 C19 C20 110.27(17)
C19 O19 H19 104(3)
C21 C20 C19 119.95(19)
C25 C20 C19 121.38(19)
C25 C20 C21 118.7(2)
C20 C21 H21 119.5
C22 C21 C20 121.0(2)
C22 C21 H21 119.5
C21 C22 H22 120.6
C23 C22 C21 118.9(2)
C23 C22 H22 120.6
C22 C23 Cl23 118.93(18)
C24 C23 C22 121.7(2)
C24 C23 Cl23 119.41(18)
C23 C24 H24 120.5
C23 C24 C25 119.1(2)
C25 C24 H24 120.5
C20 C25 C24 120.7(2)
C20 C25 H25 119.7
C24 C25 H25 119.7

loop_
_geom_bond_atom_site_label_1
_geom_bond_atom_site_label_2
_geom_bond_distance
C1 H1A 0.9500
C1 H1B 0.9500
C1 C2 1.307(4)
C2 C3 1.449(3)
C2 N4 1.413(3)
C3 H3 1.0000
C3 N4 1.501(3)
C3 C19 1.535(3)
N4 C5 1.490(3)
C5 H5 1.0000
C5 C6 1.520(4)
C5 C7 1.510(3)
C6 H6A 0.9800
C6 H6B 0.9800
C6 H6C 0.9800
C7 C8 1.391(4)
C7 C12 1.394(4)
C8 H8 0.9500
C8 C9 1.390(4)
C9 H9 0.9500
C9 C10 1.380(4)
C10 H10 0.9500
C10 C11 1.389(5)
C11 H11 0.9500
C11 C12 1.378(4)
C12 H12 0.9500
C13 H13 0.9500
C13 C14 1.381(4)
C13 C18 1.394(3)
C14 H14 0.9500
C14 C15 1.385(4)
C15 Cl15 1.746(2)
C15 C16 1.376(4)
C16 H16 0.9500
C16 C17 1.385(4)
C17 H17 0.9500
C17 C18 1.390(3)
C18 C19 1.523(3)
C19 O19 1.428(2)
C19 C20 1.538(3)
O19 H19 0.79(4)
C20 C21 1.394(3)
C20 C25 1.388(3)
C21 H21 0.9500
C21 C22 1.383(3)
C22 H22 0.9500
C22 C23 1.378(3)
C23 Cl23 1.743(2)
C23 C24 1.373(3)
C24 H24 0.9500
C24 C25 1.391(3)
C25 H25 0.9500

loop_
_geom_hbond_atom_site_label_D
_geom_hbond_atom_site_label_H
_geom_hbond_atom_site_label_A
_geom_hbond_distance_DH
_geom_hbond_distance_HA
_geom_hbond_distance_DA
_geom_hbond_angle_DHA
_geom_hbond_site_symmetry_A
C3 H3 O19 1.00 2.61 3.555(3) 158.0 1_455
O19 H19 N4 0.79(4) 2.12(4) 2.689(3) 130(3) .

loop_
_geom_torsion_atom_site_label_1
_geom_torsion_atom_site_label_2
_geom_torsion_atom_site_label_3
_geom_torsion_atom_site_label_4
_geom_torsion
C1 C2 C3 N4 170.9(6)
C1 C2 C3 C19 -90.5(6)
C1 C2 N4 C3 -173.2(5)
C1 C2 N4 C5 -65.4(5)
C2 C3 N4 C5 -107.6(2)
C2 C3 C19 C18 83.0(3)
C2 C3 C19 O19 -36.4(3)
C2 C3 C19 C20 -156.1(2)
C2 N4 C5 C6 90.7(3)
C2 N4 C5 C7 -144.6(2)
C3 C2 N4 C5 107.8(2)
C3 N4 C5 C6 159.2(2)
C3 N4 C5 C7 -76.1(3)
C3 C19 C20 C21 -70.3(2)
C3 C19 C20 C25 108.7(2)
N4 C2 C3 C19 98.6(2)
N4 C3 C19 C18 148.18(17)
N4 C3 C19 O19 28.8(2)
N4 C3 C19 C20 -90.9(2)
N4 C5 C7 C8 100.0(3)
N4 C5 C7 C12 -77.3(3)
C5 C7 C8 C9 -175.7(2)
C5 C7 C12 C11 176.2(2)
C6 C5 C7 C8 -139.4(3)
C6 C5 C7 C12 43.3(3)
C7 C8 C9 C10 -0.9(4)
C8 C7 C12 C11 -1.1(4)
C8 C9 C10 C11 -0.6(4)
C9 C10 C11 C12 1.1(4)
C10 C11 C12 C7 -0.3(4)
C12 C7 C8 C9 1.7(4)
C13 C14 C15 Cl15 -179.3(2)
C13 C14 C15 C16 -1.0(4)
C13 C18 C19 C3 -165.4(2)
C13 C18 C19 O19 -45.4(3)
C13 C18 C19 C20 74.9(2)
C14 C13 C18 C17 0.3(4)
C14 C13 C18 C19 -176.1(2)
C14 C15 C16 C17 1.1(4)
C15 C16 C17 C18 -0.5(4)
Cl15 C15 C16 C17 179.4(2)
C16 C17 C18 C13 -0.2(4)
C16 C17 C18 C19 176.0(2)
C17 C18 C19 C3 18.4(3)
C17 C18 C19 O19 138.4(2)
C17 C18 C19 C20 -101.3(2)
C18 C13 C14 C15 0.2(4)
C18 C19 C20 C21 51.8(3)
C18 C19 C20 C25 -129.2(2)
C19 C3 N4 C2 -115.4(2)
C19 C3 N4 C5 137.0(2)
C19 C20 C21 C22 178.1(2)
C19 C20 C25 C24 -177.7(2)
O19 C19 C20 C21 170.77(19)
O19 C19 C20 C25 -10.2(3)
C20 C21 C22 C23 -0.4(4)
C21 C20 C25 C24 1.3(3)
C21 C22 C23 Cl23 -177.83(18)
C21 C22 C23 C24 1.5(4)
C22 C23 C24 C25 -1.2(4)
C23 C24 C25 C20 -0.2(4)
Cl23 C23 C24 C25 178.13(18)
C25 C20 C21 C22 -1.0(3)
